data_2219083
loop_
_publ_author_name
'Kalaiselvi, D.'
'Kumar, R. Mohan'
'Jayavel, R.'

_publ_section_title
;Redetermination of
 poly[\m-chlorido-heptachlorido-\m~3~-<small>L</small>-proline-\m~2~-<small>L</small>-proline-tetramercury(II)]
;
_journal_coeditor_code LH2640
_journal_issue 8
_journal_name_full 'Acta Crystallographica Section E'
_journal_page_first m1048
_journal_page_last m1049
_journal_paper_doi 10.1107/S160053680802196X
_journal_volume 64
_journal_year 2008
_chemical_formula_iupac '[Hg4 Cl8 (C5 H9 N O2)2]'
_chemical_formula_moiety 'C10 H18 Cl8 Hg4 N2 O4'
_chemical_formula_sum 'C10 H18 Cl8 Hg4 N2 O4'
_chemical_formula_weight 1316.23
_chemical_name_systematic poly[\m-chlorido-heptachlorido-\m~3~-L-proline-\m~2~-L-proline-tetramercury(II)]
_space_group_IT_number 1
_symmetry_cell_setting triclinic
_symmetry_space_group_name_Hall 'P 1'
_symmetry_space_group_name_H-M 'P 1'
_atom_sites_solution_hydrogens geom
_atom_sites_solution_primary direct
_atom_sites_solution_secondary difmap
_audit_creation_method SHELXL-97
_cell_angle_alpha 108.621(3)
_cell_angle_beta 107.260(2)
_cell_angle_gamma 97.353(2)
_cell_formula_units_Z 1
_cell_length_a 7.2742(4)
_cell_length_b 9.4472(5)
_cell_length_c 10.4767(6)
_cell_measurement_reflns_used 5619
_cell_measurement_temperature 293(2)
_cell_measurement_theta_max 35.5
_cell_measurement_theta_min 2.35
_cell_volume 631.51(6)
_computing_cell_refinement 'APEX2 (Bruker, 2004)'
_computing_data_collection 'APEX2 (Bruker, 2004)'
_computing_data_reduction 'SAINT (Bruker, 2004)'
_computing_molecular_graphics 'ORTEP-3 (Farrugia, 1997)'
_computing_publication_material 'SHELXL97 (Sheldrick, 2008) and PLATON (Spek, 2003)'
_computing_structure_refinement 'SHELXL97 (Sheldrick, 2008)'
_computing_structure_solution 'SIR92 (Altomare <i>et al.</i>,  1993)'
_diffrn_ambient_temperature 293(2)
_diffrn_measured_fraction_theta_full 0.999
_diffrn_measured_fraction_theta_max 0.999
_diffrn_measurement_device_type 'Bruker Kappa APEXII area-detector'
_diffrn_measurement_method '\w and \f'
_diffrn_radiation_monochromator graphite
_diffrn_radiation_source 'fine-focus sealed tube'
_diffrn_radiation_type MoK\a
_diffrn_radiation_wavelength 0.71073
_diffrn_reflns_av_R_equivalents 0.0442
_diffrn_reflns_av_sigmaI/netI 0.0522
_diffrn_reflns_limit_h_max 8
_diffrn_reflns_limit_h_min -6
_diffrn_reflns_limit_k_max 11
_diffrn_reflns_limit_k_min -11
_diffrn_reflns_limit_l_max 12
_diffrn_reflns_limit_l_min -12
_diffrn_reflns_number 10896
_diffrn_reflns_theta_full 25.00
_diffrn_reflns_theta_max 25.00
_diffrn_reflns_theta_min 2.35
_diffrn_standards_number 0
_exptl_absorpt_coefficient_mu 25.102
_exptl_absorpt_correction_T_max 0.1880
_exptl_absorpt_correction_T_min 0.0817
_exptl_absorpt_correction_type multi-scan
_exptl_absorpt_process_details '(Blessing, 1995)'
_exptl_crystal_colour 'pale brown'
_exptl_crystal_density_diffrn 3.461
_exptl_crystal_density_method 'not measured'
_exptl_crystal_description Plate
_exptl_crystal_F_000 580
_exptl_crystal_size_max 0.20
_exptl_crystal_size_mid 0.10
_exptl_crystal_size_min 0.10
_refine_diff_density_max 1.750
_refine_diff_density_min -2.507
_refine_ls_abs_structure_details 'Flack (1983), 1736 Friedel pairs'
_refine_ls_abs_structure_Flack 0.057(16)
_refine_ls_extinction_coef 0.0066(5)
_refine_ls_extinction_expression Fc^*^=kFc[1+0.001xFc^2^\l^3^/sin(2\q)]^-1/4^
_refine_ls_extinction_method 'SHELXL97 (Sheldrick, 2008)'
_refine_ls_goodness_of_fit_ref 1.026
_refine_ls_hydrogen_treatment constr
_refine_ls_matrix_type full
_refine_ls_number_parameters 255
_refine_ls_number_reflns 3956
_refine_ls_number_restraints 21
_refine_ls_restrained_S_all 1.025
_refine_ls_R_factor_all 0.0388
_refine_ls_R_factor_gt 0.0367
_refine_ls_shift/su_max 0.001
_refine_ls_shift/su_mean 0.000
_refine_ls_structure_factor_coef Fsqd
_refine_ls_weighting_details 'calc w=1/[\s^2^(Fo^2^)+(0.0781P)^2^+1.0577P] where P=(Fo^2^+2Fc^2^)/3'
_refine_ls_weighting_scheme calc
_refine_ls_wR_factor_gt 0.1081
_refine_ls_wR_factor_ref 0.1107
_reflns_number_gt 3773
_reflns_number_total 3956
_reflns_threshold_expression I>2\s(I)
_cod_data_source_file lh2640.cif
_cod_data_source_block I
_cod_depositor_comments
;
The following automatic conversions were performed:
'_symmetry_cell_setting' value 'Triclinic' changed to 'triclinic'
according to '/home/saulius/struct/CIF-dictionaries/cif_core.dic'
dictionary named 'cif_core.dic' version 2.4.1 from 2010-06-29.

Automatic conversion script
Id: cif_fix_enum 1527 2010-12-29 10:47:43Z saulius 

The following automatic conversions were performed:

'_symmetry_cell_setting' value 'Triclinic' changed to 'triclinic'
according to /home/saulius/struct/CIF-dictionaries/cif_core.dic
dictionary named 'cif_core.dic' version 2.4.1 from 2010-06-29.

Automatic conversion script
Id: cif_fix_values 1715 2011-07-08 13:25:40Z adriana 
;
_cod_database_code 2219083
_cod_database_fobs_code 2219083

loop_
_symmetry_equiv_pos_as_xyz
'x, y, z'

loop_
_atom_site_type_symbol
_atom_site_label
_atom_site_fract_x
_atom_site_fract_y
_atom_site_fract_z
_atom_site_U_iso_or_equiv
_atom_site_adp_type
_atom_site_calc_flag
_atom_site_refinement_flags
_atom_site_occupancy
C C1 0.899(3) 0.4306(18) 0.7785(18) 0.028(4) Uani d . 1
C C2 0.969(2) 0.3323(15) 0.6707(14) 0.029(3) Uani d . 1
H H2 1.1092 0.3762 0.6931 0.034 Uiso calc R 1
C C3 0.849(3) 0.307(2) 0.515(2) 0.061(5) Uani d U 1
H H3A 0.7262 0.3395 0.5091 0.073 Uiso calc R 1
H H3B 0.9246 0.3647 0.4779 0.073 Uiso calc R 1
C C4 0.805(3) 0.135(2) 0.4312(19) 0.053(5) Uani d . 1
H H4A 0.6851 0.1011 0.3467 0.063 Uiso calc R 1
H H4B 0.9145 0.1099 0.4004 0.063 Uiso calc R 1
C C5 0.782(3) 0.063(2) 0.529(2) 0.054(5) Uani d . 1
H H5A 0.8072 -0.0391 0.5014 0.065 Uiso calc R 1
H H5B 0.6496 0.0542 0.5329 0.065 Uiso calc R 1
C C6 0.330(2) 0.4234(17) 1.0096(17) 0.029(4) Uani d . 1
C C7 0.286(2) 0.5707(15) 1.1024(14) 0.031(3) Uani d . 1
H H7 0.2394 0.6301 1.0431 0.037 Uiso calc R 1
C C8 0.224(3) 0.559(3) 1.308(2) 0.066(5) Uani d U 1
H H8A 0.2775 0.4742 1.3230 0.079 Uiso calc R 1
H H8B 0.1311 0.5775 1.3584 0.079 Uiso calc R 1
C C9 0.385(4) 0.700(3) 1.359(3) 0.074(7) Uani d U 1
H H9A 0.4888 0.7116 1.4480 0.089 Uiso calc R 1
H H9B 0.3341 0.7919 1.3756 0.089 Uiso calc R 1
C C10 0.463(3) 0.673(2) 1.237(2) 0.059(5) Uani d . 1
H H10A 0.5709 0.6227 1.2514 0.070 Uiso calc R 1
H H10B 0.5103 0.7701 1.2293 0.070 Uiso calc R 1
N N1 0.942(2) 0.1748(13) 0.6775(12) 0.040(3) Uani d . 1
H H1A 0.9010 0.1744 0.7504 0.048 Uiso calc R 1
H H1B 1.0575 0.1460 0.6915 0.048 Uiso calc R 1
N N2 0.1290(17) 0.5265(14) 1.1579(15) 0.042(3) Uani d . 1
H H2A 0.0369 0.5809 1.1448 0.050 Uiso calc R 1
H H2B 0.0685 0.4256 1.1103 0.050 Uiso calc R 1
O O1 0.9293(18) 0.5718(13) 0.7961(14) 0.044(3) Uani d . 1
O O2 0.8094(19) 0.3750(13) 0.8405(12) 0.050(3) Uani d . 1
O O3 0.457(2) 0.4477(15) 0.9648(17) 0.055(4) Uani d . 1
O O4 0.2390(17) 0.2970(11) 0.9976(12) 0.039(3) Uani d . 1
Cl Cl1 1.3639(8) 0.8860(6) 0.9691(6) 0.0403(14) Uani d . 1
Cl Cl2 0.9186(9) 0.6904(7) 0.5046(7) 0.0569(15) Uani d . 1
Cl Cl3 0.4113(9) 0.5596(8) 0.6683(7) 0.0463(14) Uani d . 1
Cl Cl4 0.8766(8) 0.7849(6) 1.1323(6) 0.0388(11) Uani d . 1
Cl Cl5 0.7759(8) 0.2678(7) 1.1413(6) 0.0430(13) Uani d . 1
Cl Cl6 0.3481(8) 0.0587(7) 0.6721(6) 0.0504(14) Uani d . 1
Cl Cl7 -0.1508(9) -0.0454(6) 0.8492(6) 0.0408(14) Uani d . 1
Cl Cl8 0.2824(12) 0.1691(10) 1.3145(8) 0.076(2) Uani d . 1
Hg Hg1 1.13721(7) 0.76197(5) 0.73403(5) 0.0368(2) Uani d . 1
Hg Hg2 0.65755(7) 0.64526(5) 0.89544(5) 0.0337(2) Uani d . 1
Hg Hg3 0.54733(7) 0.19563(5) 0.91009(5) 0.0357(2) Uani d . 1
Hg Hg4 0.07001(8) 0.06525(6) 1.08346(6) 0.0426(2) Uani d . 1

loop_
_atom_site_aniso_label
_atom_site_aniso_U_11
_atom_site_aniso_U_22
_atom_site_aniso_U_33
_atom_site_aniso_U_12
_atom_site_aniso_U_13
_atom_site_aniso_U_23
C1 0.035(9) 0.035(8) 0.017(8) 0.013(6) 0.017(7) 0.004(7)
C2 0.038(8) 0.030(7) 0.021(7) 0.013(6) 0.019(6) 0.005(6)
C3 0.083(9) 0.056(8) 0.047(8) 0.015(6) 0.012(6) 0.034(7)
C4 0.077(14) 0.041(9) 0.014(8) 0.002(8) 0.007(8) -0.010(7)
C5 0.072(13) 0.036(9) 0.044(11) -0.002(8) 0.022(10) 0.006(8)
C6 0.024(9) 0.034(8) 0.025(8) 0.002(6) 0.007(7) 0.012(7)
C7 0.045(9) 0.033(7) 0.012(6) 0.008(6) 0.014(6) 0.002(6)
C8 0.059(8) 0.086(9) 0.060(9) 0.010(6) 0.039(7) 0.024(7)
C9 0.071(10) 0.079(10) 0.066(10) 0.005(7) 0.022(8) 0.025(8)
C10 0.036(10) 0.072(12) 0.044(11) -0.014(8) 0.006(8) 0.010(9)
N1 0.073(9) 0.030(6) 0.022(6) 0.017(6) 0.017(6) 0.012(5)
N2 0.025(6) 0.040(6) 0.052(9) 0.002(5) 0.009(6) 0.015(6)
O1 0.055(8) 0.034(6) 0.052(8) 0.012(5) 0.030(6) 0.016(6)
O2 0.067(8) 0.052(7) 0.028(6) -0.007(6) 0.029(6) 0.008(5)
O3 0.078(9) 0.044(7) 0.066(10) 0.022(6) 0.054(8) 0.024(7)
O4 0.052(7) 0.026(5) 0.032(6) 0.000(5) 0.018(5) 0.004(5)
Cl1 0.034(3) 0.041(3) 0.040(3) 0.006(2) 0.008(2) 0.013(2)
Cl2 0.054(3) 0.057(3) 0.049(3) 0.021(3) 0.003(2) 0.017(3)
Cl3 0.039(3) 0.058(3) 0.038(3) 0.012(2) 0.010(2) 0.017(2)
Cl4 0.044(3) 0.034(2) 0.032(3) 0.005(2) 0.012(2) 0.008(2)
Cl5 0.040(3) 0.055(3) 0.026(3) 0.002(2) 0.009(2) 0.011(2)
Cl6 0.045(3) 0.059(3) 0.034(3) 0.008(2) 0.007(2) 0.008(3)
Cl7 0.051(3) 0.037(3) 0.036(3) 0.012(2) 0.016(2) 0.015(2)
Cl8 0.063(4) 0.093(5) 0.038(3) 0.005(3) -0.004(3) 0.006(3)
Hg1 0.0368(4) 0.0374(4) 0.0338(4) 0.0094(3) 0.0100(3) 0.0127(3)
Hg2 0.0300(4) 0.0369(4) 0.0325(4) 0.0074(3) 0.0099(3) 0.0125(3)
Hg3 0.0298(4) 0.0387(4) 0.0323(4) 0.0050(3) 0.0082(3) 0.0097(3)
Hg4 0.0438(5) 0.0425(4) 0.0349(5) 0.0072(3) 0.0095(3) 0.0119(4)

loop_
_atom_type_symbol
_atom_type_description
_atom_type_scat_dispersion_real
_atom_type_scat_dispersion_imag
_atom_type_scat_source
C C 0.0033 0.0016 'International Tables Vol C Tables 4.2.6.8 and 6.1.1.4'
H H 0.0000 0.0000 'International Tables Vol C Tables 4.2.6.8 and 6.1.1.4'
N N 0.0061 0.0033 'International Tables Vol C Tables 4.2.6.8 and 6.1.1.4'
O O 0.0106 0.0060 'International Tables Vol C Tables 4.2.6.8 and 6.1.1.4'
Cl Cl 0.1484 0.1585 'International Tables Vol C Tables 4.2.6.8 and 6.1.1.4'
Hg Hg -2.3894 9.2266 'International Tables Vol C Tables 4.2.6.8 and 6.1.1.4'

loop_
_geom_angle_atom_site_label_1
_geom_angle_atom_site_label_2
_geom_angle_atom_site_label_3
_geom_angle_site_symmetry_3
_geom_angle
O2 C1 O1 . 123.4(15)
O2 C1 C2 . 120.9(14)
O1 C1 C2 . 115.6(13)
C1 C2 N1 . 108.0(11)
C1 C2 C3 . 113.8(14)
N1 C2 C3 . 105.4(12)
C1 C2 H2 . 109.8
N1 C2 H2 . 109.8
C3 C2 H2 . 109.8
C4 C3 C2 . 105.3(13)
C4 C3 H3A . 110.7
C2 C3 H3A . 110.7
C4 C3 H3B . 110.7
C2 C3 H3B . 110.7
H3A C3 H3B . 108.8
C5 C4 C3 . 105.7(15)
C5 C4 H4A . 110.6
C3 C4 H4A . 110.6
C5 C4 H4B . 110.6
C3 C4 H4B . 110.6
H4A C4 H4B . 108.7
C4 C5 N1 . 103.2(14)
C4 C5 H5A . 111.1
N1 C5 H5A . 111.1
C4 C5 H5B . 111.1
N1 C5 H5B . 111.1
H5A C5 H5B . 109.1
O3 C6 O4 . 127.5(16)
O3 C6 C7 . 114.5(14)
O4 C6 C7 . 117.8(14)
N2 C7 C10 . 104.9(12)
N2 C7 C6 . 109.9(11)
C10 C7 C6 . 113.7(14)
N2 C7 H7 . 109.4
C10 C7 H7 . 109.4
C6 C7 H7 . 109.4
N2 C8 C9 . 103.9(17)
N2 C8 H8A . 111.0
C9 C8 H8A . 111.0
N2 C8 H8B . 111.0
C9 C8 H8B . 111.0
H8A C8 H8B . 109.0
C8 C9 C10 . 103.5(19)
C8 C9 H9A . 111.1
C10 C9 H9A . 111.1
C8 C9 H9B . 111.1
C10 C9 H9B . 111.1
H9A C9 H9B . 109.0
C9 C10 C7 . 104.8(16)
C9 C10 H10A . 110.8
C7 C10 H10A . 110.8
C9 C10 H10B . 110.8
C7 C10 H10B . 110.8
H10A C10 H10B . 108.9
C2 N1 C5 . 106.4(11)
C2 N1 H1A . 110.5
C5 N1 H1A . 110.5
C2 N1 H1B . 110.5
C5 N1 H1B . 110.5
H1A N1 H1B . 108.6
C8 N2 C7 . 107.8(12)
C8 N2 H2A . 110.2
C7 N2 H2A . 110.2
C8 N2 H2B . 110.2
C7 N2 H2B . 110.2
H2A N2 H2B . 108.5
C1 O1 Hg1 . 138.6(10)
C1 O1 Hg2 . 99.7(10)
Hg1 O1 Hg2 . 121.1(4)
C6 O3 Hg3 . 100.3(10)
C6 O3 Hg2 . 146.2(12)
Hg3 O3 Hg2 . 113.5(5)
Cl2 Hg1 Cl1 . 168.25(18)
Cl2 Hg1 O1 . 94.4(3)
Cl1 Hg1 O1 . 94.2(3)
Cl3 Hg2 Cl4 . 166.19(18)
Cl3 Hg2 O1 . 93.9(3)
Cl4 Hg2 O1 . 94.9(3)
Cl3 Hg2 O3 . 90.6(4)
Cl4 Hg2 O3 . 94.2(4)
O1 Hg2 O3 . 119.6(4)
Cl6 Hg3 Cl5 . 163.51(18)
Cl6 Hg3 O3 . 103.4(4)
Cl5 Hg3 O3 . 93.0(4)
Cl8 Hg4 Cl7 . 178.5(3)
Cl3 Hg2 O2 . 95.4(3)
Cl4 Hg2 O2 . 98.4(3)
O1 Hg2 O2 . 47.2(3)
O3 Hg2 O2 . 72.4(3)
C1 O2 Hg2 . 86.4(10)
C6 O4 Hg3 . 82.7(10)
C6 O4 Hg4 . 158.6(11)
Hg3 O4 Hg4 . 106.4(3)
Cl6 Hg3 O4 . 95.2(3)
Cl5 Hg3 O4 . 95.6(3)
O3 Hg3 O4 . 47.7(3)
Cl8 Hg4 O4 . 95.3(3)
Cl7 Hg4 O4 . 86.2(3)
Cl2 Hg1 Cl3 1_655 98.1(2)
Cl1 Hg1 Cl3 1_655 89.20(19)
O1 Hg1 Cl3 1_655 94.7(3)

loop_
_geom_bond_atom_site_label_1
_geom_bond_atom_site_label_2
_geom_bond_site_symmetry_2
_geom_bond_distance
_geom_bond_publ_flag
C1 O2 . 1.224(19) ?
C1 O1 . 1.267(19) ?
C1 C2 . 1.480(19) ?
C2 N1 . 1.502(16) ?
C2 C3 . 1.53(2) ?
C2 H2 . 0.98 ?
C3 C4 . 1.52(2) ?
C3 H3A . 0.97 ?
C3 H3B . 0.97 ?
C4 C5 . 1.44(2) ?
C4 H4A . 0.97 ?
C4 H4B . 0.97 ?
C5 N1 . 1.57(2) ?
C5 H5A . 0.97 ?
C5 H5B . 0.97 ?
C6 O3 . 1.18(2) ?
C6 O4 . 1.236(17) ?
C6 C7 . 1.56(2) ?
C7 N2 . 1.495(18) ?
C7 C10 . 1.52(2) ?
C7 H7 . 0.98 ?
C8 N2 . 1.43(2) ?
C8 C9 . 1.49(3) ?
C8 H8A . 0.97 ?
C8 H8B . 0.97 ?
C9 C10 . 1.51(3) ?
C9 H9A . 0.97 ?
C9 H9B . 0.97 ?
C10 H10A . 0.97 ?
C10 H10B . 0.97 ?
N1 H1A . 0.90 ?
N1 H1B . 0.90 ?
N2 H2A . 0.90 ?
N2 H2B . 0.90 ?
O4 Hg4 . 2.888(10) y
O4 Hg3 . 2.828(11) y
O2 Hg2 . 2.869(13) y
O1 Hg1 . 2.564(11) y
O1 Hg2 . 2.566(12) y
O3 Hg3 . 2.486(13) y
O3 Hg2 . 2.634(12) y
Cl1 Hg1 . 2.326(6) y
Cl2 Hg1 . 2.276(6) y
Cl3 Hg2 . 2.323(6) y
Cl4 Hg2 . 2.337(6) y
Cl5 Hg3 . 2.316(6) y
Cl6 Hg3 . 2.304(6) y
Cl7 Hg4 . 2.300(6) y
Cl8 Hg4 . 2.255(7) y
Hg1 Cl3 1_655 3.009(6) y

loop_
_geom_hbond_atom_site_label_D
_geom_hbond_atom_site_label_H
_geom_hbond_atom_site_label_A
_geom_hbond_site_symmetry_A
_geom_hbond_distance_DH
_geom_hbond_distance_HA
_geom_hbond_distance_DA
_geom_hbond_angle_DHA
N1 H1A Cl7 1_655 0.90 2.63 3.282(14) 130
N1 H1B Cl6 1_655 0.90 2.40 3.290(16) 167
N2 H2A Cl4 1_455 0.90 2.40 3.267(15) 163
N2 H2B Cl5 1_455 0.90 2.60 3.234(15) 128

loop_
_geom_torsion_atom_site_label_1
_geom_torsion_atom_site_label_2
_geom_torsion_atom_site_label_3
_geom_torsion_atom_site_label_4
_geom_torsion_site_symmetry_4
_geom_torsion
O2 C1 C2 N1 . -10(2)
O1 C1 C2 N1 . 173.3(15)
O2 C1 C2 C3 . 107.0(18)
O1 C1 C2 C3 . -70(2)
C1 C2 C3 C4 . -133.0(16)
N1 C2 C3 C4 . -14.8(19)
C2 C3 C4 C5 . 34(2)
C3 C4 C5 N1 . -38(2)
O3 C6 C7 N2 . -177.7(15)
O4 C6 C7 N2 . -1.7(19)
O3 C6 C7 C10 . -61(2)
O4 C6 C7 C10 . 115.4(17)
N2 C8 C9 C10 . -39(2)
C8 C9 C10 C7 . 29(2)
N2 C7 C10 C9 . -8(2)
C6 C7 C10 C9 . -128.2(17)
C1 C2 N1 C5 . 114.4(14)
C3 C2 N1 C5 . -7.6(16)
C4 C5 N1 C2 . 28.4(18)
C9 C8 N2 C7 . 35(2)
C10 C7 N2 C8 . -16.4(17)
C6 C7 N2 C8 . 106.1(15)
O2 C1 O1 Hg1 . 168.6(12)
C2 C1 O1 Hg1 . -15(3)
O2 C1 O1 Hg2 . -21(2)
C2 C1 O1 Hg2 . 156.4(12)
O4 C6 O3 Hg3 . -15(2)
C7 C6 O3 Hg3 . 160.2(10)
O4 C6 O3 Hg2 . 161.1(15)
C7 C6 O3 Hg2 . -23(3)
C1 O1 Hg1 Cl2 . 81.9(18)
Hg2 O1 Hg1 Cl2 . -87.5(6)
C1 O1 Hg1 Cl1 . -106.1(18)
Hg2 O1 Hg1 Cl1 . 84.4(6)
C1 O1 Hg2 Cl3 . -83.9(11)
Hg1 O1 Hg2 Cl3 . 89.1(6)
C1 O1 Hg2 Cl4 . 106.7(11)
Hg1 O1 Hg2 Cl4 . -80.4(5)
C1 O1 Hg2 O3 . 9.0(14)
Hg1 O1 Hg2 O3 . -178.1(4)
C6 O3 Hg2 Cl3 . -85(3)
Hg3 O3 Hg2 Cl3 . 91.5(6)
C6 O3 Hg2 Cl4 . 82(3)
Hg3 O3 Hg2 Cl4 . -101.5(6)
C6 O3 Hg2 O1 . -179(2)
Hg3 O3 Hg2 O1 . -3.4(10)
C6 O3 Hg3 Cl6 . 91.9(12)
Hg2 O3 Hg3 Cl6 . -85.9(6)
C6 O3 Hg3 Cl5 . -87.8(13)
Hg2 O3 Hg3 Cl5 . 94.5(6)
O1 C1 O2 Hg2 . 18.1(18)
C2 C1 O2 Hg2 . -158.7(15)
O3 C6 O4 Hg3 . 13.3(19)
C7 C6 O4 Hg3 . -162.1(13)
O3 C6 O4 Hg4 . 130(3)
C7 C6 O4 Hg4 . -45(4)
C1 O1 Hg2 O2 . 9.8(10)
Hg1 O1 Hg2 O2 . -177.2(8)
C6 O3 Hg2 O2 . 180(3)
Hg3 O3 Hg2 O2 . -4.0(6)
C1 O2 Hg2 Cl3 . 80.4(10)
C1 O2 Hg2 Cl4 . -99.0(10)
C1 O2 Hg2 O1 . -10.0(10)
C1 O2 Hg2 O3 . 169.2(11)
C6 O3 Hg3 O4 . 7.1(11)
Hg2 O3 Hg3 O4 . -170.7(9)
C6 O4 Hg3 Cl6 . -110.2(9)
Hg4 O4 Hg3 Cl6 . 89.7(4)
C6 O4 Hg3 Cl5 . 82.2(9)
Hg4 O4 Hg3 Cl5 . -77.9(3)
C6 O4 Hg3 O3 . -6.7(10)
Hg4 O4 Hg3 O3 . -166.9(7)
C6 O4 Hg4 Cl8 . -25(3)
Hg3 O4 Hg4 Cl8 . 87.9(4)
C6 O4 Hg4 Cl7 . 155(3)
Hg3 O4 Hg4 Cl7 . -92.1(3)
C1 O1 Hg1 Cl3 1_655 -16.5(18)
Hg2 O1 Hg1 Cl3 1_655 174.0(5)
